data_4119315
loop_
_publ_author_name
'David G. Johnson'
'Jason M. Lynam'
'Neetisha S. Mistry'
'John M. Slattery'
'Robert J. Thatcher'
'Adrian C. Whitwood'

_publ_contact_author_address
;Department of Chemistry
University of York
Heslington
York
YO10 5DD
UK
;
_publ_contact_author_email jason.lynam@york.ac.uk
_publ_contact_author_fax +44(0)1904322516
_publ_contact_author_name 'Jason M Lynam'
_publ_contact_author_phone +44(0)1904322534
_publ_section_title
;
 Ruthenium-Mediated C-H Functionalization of Pyridine: The Role of
 Vinylidene and Pyridylidene Ligands
;
_journal_name_full 'Journal of the American Chemical Society'
_journal_page_first 2222
_journal_page_last 2234
_journal_paper_doi 10.1021/ja3097256
_journal_volume 135
_journal_year 2013
_chemical_formula_moiety 'C37 H29 F3 N P Ru, C3 H7'
_chemical_formula_sum 'C40 H36 F3 N P Ru'
_chemical_formula_weight 719.74
_chemical_name_systematic
;
 ? 
;
_space_group_crystal_system monoclinic
_space_group_IT_number 14
_space_group_name_Hall '-P 2ybc'
_space_group_name_H-M_alt 'P 1 21/c 1'
_symmetry_space_group_name_Hall '-P 2ybc'
_symmetry_space_group_name_H-M 'P 1 21/c 1'
_atom_sites_solution_hydrogens geom
_atom_sites_solution_primary direct
_atom_sites_solution_secondary difmap
_audit_creation_date 2012-07-26
_audit_creation_method
;
  Olex2 1.2
  (compiled 2012.05.09 svn.r2324, GUI svn.r4230)
;
_cell_angle_alpha 90.00
_cell_angle_beta 96.724(6)
_cell_angle_gamma 90.00
_cell_formula_units_Z 4
_cell_length_a 12.3602(11)
_cell_length_b 15.4872(11)
_cell_length_c 17.2133(10)
_cell_measurement_reflns_used 7576
_cell_measurement_temperature 110.0
_cell_measurement_theta_max 30.5491
_cell_measurement_theta_min 3.2572
_cell_volume 3272.4(4)
_computing_cell_refinement
;
CrysAlisPro, Agilent Technologies,
Version 1.171.34.49 (release 20-01-2011 CrysAlis171 .NET)
(compiled Jan 20 2011,15:58:25)
;
_computing_data_collection
;
CrysAlisPro, Agilent Technologies,
Version 1.171.34.49 (release 20-01-2011 CrysAlis171 .NET)
(compiled Jan 20 2011,15:58:25)
;
_computing_data_reduction
;
CrysAlisPro, Agilent Technologies,
Version 1.171.34.49 (release 20-01-2011 CrysAlis171 .NET)
(compiled Jan 20 2011,15:58:25)
;
_computing_molecular_graphics
;
O. V. Dolomanov, L. J. Bourhis, R. J. Gildea, J. A. K. Howard and H. Puschmann,
OLEX2: a complete structure solution, refinement and analysis program.
J. Appl. Cryst. (2009). 42, 339-341.
;
_computing_publication_material
;
O. V. Dolomanov, L. J. Bourhis, R. J. Gildea, J. A. K. Howard and H. Puschmann,
OLEX2: a complete structure solution, refinement and analysis program.
J. Appl. Cryst. (2009). 42, 339-341.
;
_computing_structure_refinement
;
XL, G.M. Sheldrick, Acta Cryst.
(2008). A64, 112-122
;
_computing_structure_solution
;
XS, G.M. Sheldrick, Acta Cryst.
(2008). A64, 112-122
;
_diffrn_ambient_temperature 110.0
_diffrn_detector_area_resol_mean 16.1450
_diffrn_measured_fraction_theta_full 0.9962
_diffrn_measured_fraction_theta_max 0.873
_diffrn_measurement_details
;
  1 omega  -92.00   46.00   1.0000  110.0000
omega____ theta____ kappa____ phi______ frames
    -      -21.4240    0.0000  150.0000 138

  2 omega   -7.00   93.00   1.0000  110.0000
omega____ theta____ kappa____ phi______ frames
    -       22.6740   77.0000  120.0000 100
;
_diffrn_measurement_device_type 'SuperNova, Single source at offset), Eos'
_diffrn_measurement_method '\w scans'
_diffrn_orient_matrix_UB_11 0.0540061000
_diffrn_orient_matrix_UB_12 -0.0145298000
_diffrn_orient_matrix_UB_13 0.0110748000
_diffrn_orient_matrix_UB_21 -0.0177864000
_diffrn_orient_matrix_UB_22 -0.0227460000
_diffrn_orient_matrix_UB_23 0.0320712000
_diffrn_orient_matrix_UB_31 -0.0103132000
_diffrn_orient_matrix_UB_32 -0.0370860000
_diffrn_orient_matrix_UB_33 -0.0239233000
_diffrn_radiation_monochromator mirror
_diffrn_radiation_type 'Mo K\a'
_diffrn_radiation_wavelength 0.7107
_diffrn_reflns_av_R_equivalents 0.0327
_diffrn_reflns_av_unetI/netI 0.0476
_diffrn_reflns_limit_h_max 16
_diffrn_reflns_limit_h_min -15
_diffrn_reflns_limit_k_max 20
_diffrn_reflns_limit_k_min -19
_diffrn_reflns_limit_l_max 24
_diffrn_reflns_limit_l_min -17
_diffrn_reflns_number 17427
_diffrn_reflns_theta_full 28.22
_diffrn_reflns_theta_max 30.59
_diffrn_reflns_theta_min 3.26
_diffrn_source 'SuperNova (Mo) x-ray Source'
_exptl_absorpt_coefficient_mu 0.575
_exptl_absorpt_correction_T_max 1.00000
_exptl_absorpt_correction_T_min 0.81561
_exptl_absorpt_correction_type multi-scan
_exptl_absorpt_process_details
;
CrysAlisPro, Agilent Technologies,
Version 1.171.34.49 (release 20-01-2011 CrysAlis171 .NET)
(compiled Jan 20 2011,15:58:25)
empirical absorption correction using spherical harmonics,
 implemented in SCALE3 ABSPACK scaling algorithm.
;
_exptl_crystal_colour red
_exptl_crystal_colour_primary red
_exptl_crystal_density_diffrn 1.461
_exptl_crystal_description block
_exptl_crystal_F_000 1476
_exptl_crystal_recrystallization_method 'Hexane at -15degC'
_exptl_crystal_size_max 0.1905
_exptl_crystal_size_mid 0.0984
_exptl_crystal_size_min 0.0429
_refine_diff_density_max 0.776
_refine_diff_density_min -0.869
_refine_diff_density_rms 0.088
_refine_ls_extinction_method none
_refine_ls_goodness_of_fit_ref 1.059
_refine_ls_hydrogen_treatment mixed
_refine_ls_matrix_type full
_refine_ls_number_parameters 436
_refine_ls_number_reflns 8791
_refine_ls_number_restraints 0
_refine_ls_restrained_S_all 1.059
_refine_ls_R_factor_all 0.0482
_refine_ls_R_factor_gt 0.0360
_refine_ls_shift/su_max 0.001
_refine_ls_shift/su_mean 0.000
_refine_ls_structure_factor_coef Fsqd
_refine_ls_weighting_details 'calc w=1/[\s^2^(Fo^2^)+(0.0343P)^2^+1.7017P] where P=(Fo^2^+2Fc^2^)/3'
_refine_ls_weighting_scheme calc
_refine_ls_wR_factor_gt 0.0812
_refine_ls_wR_factor_ref 0.0879
_reflns_number_gt 7264
_reflns_number_total 8791
_reflns_threshold_expression >2sigma(I)
_cod_data_source_file ja3097256_si_002_5.cif
_cod_data_source_block '[10b].CH2Cl2'
_cod_database_code 4119315
_chemical_oxdiff_formula 'C37 H29 F9 N1 P2 Ru1'
_chemical_oxdiff_usercomment 'Neetisha's NM233'
_reflns_odcompleteness_completeness 99.62
_reflns_odcompleteness_iscentric 1
_reflns_odcompleteness_theta 28.22

loop_
_space_group_symop_id
_space_group_symop_operation_xyz
1 'x, y, z'
2 '-x, y+1/2, -z+1/2'
3 '-x, -y, -z'
4 'x, -y-1/2, z-1/2'

loop_
_atom_site_label
_atom_site_type_symbol
_atom_site_fract_x
_atom_site_fract_y
_atom_site_fract_z
_atom_site_U_iso_or_equiv
_atom_site_adp_type
_atom_site_occupancy
_atom_site_symmetry_multiplicity
_atom_site_calc_flag
_atom_site_refinement_flags
C1 C 0.87573(19) 0.62154(16) 0.52685(13) 0.0243(5) Uani 1 1 d .
H1 H 0.9461 0.6029 0.5172 0.029 Uiso 1 1 calc R
C2 C 0.8351(2) 0.70712(15) 0.52026(13) 0.0236(5) Uani 1 1 d .
H2 H 0.8732 0.7557 0.5035 0.028 Uiso 1 1 calc R
C3 C 0.7281(2) 0.70838(15) 0.54286(13) 0.0231(5) Uani 1 1 d .
H3 H 0.6832 0.7578 0.5457 0.028 Uiso 1 1 calc R
C4 C 0.7010(2) 0.62239(15) 0.56022(13) 0.0233(5) Uani 1 1 d .
H4 H 0.6335 0.6037 0.5757 0.028 Uiso 1 1 calc R
C5 C 0.7912(2) 0.56876(16) 0.55062(12) 0.0236(5) Uani 1 1 d .
H5 H 0.7948 0.5081 0.5586 0.028 Uiso 1 1 calc R
C6 C 0.73493(18) 0.51748(13) 0.37086(12) 0.0164(4) Uani 1 1 d .
C7 C 0.8270(2) 0.46638(15) 0.35909(13) 0.0221(5) Uani 1 1 d .
H7 H 0.896(2) 0.4873(17) 0.3825(16) 0.030(7) Uiso 1 1 d .
C8 C 0.8187(2) 0.39111(16) 0.31642(15) 0.0286(6) Uani 1 1 d .
H8 H 0.880(3) 0.363(2) 0.3155(19) 0.049(10) Uiso 1 1 d .
C9 C 0.7166(2) 0.36413(15) 0.27987(15) 0.0298(6) Uani 1 1 d .
H9 H 0.715(2) 0.3112(18) 0.2469(15) 0.029(7) Uiso 1 1 d .
C10 C 0.6276(2) 0.41205(15) 0.28935(14) 0.0258(5) Uani 1 1 d .
H10 H 0.556(2) 0.3998(18) 0.2624(16) 0.034(8) Uiso 1 1 d .
C11 C 0.54449(19) 0.53342(14) 0.35004(13) 0.0191(4) Uani 1 1 d .
H11 H 0.479(2) 0.5135(16) 0.3280(15) 0.025(7) Uiso 1 1 d .
C12 C 0.56708(17) 0.60312(13) 0.39502(12) 0.0162(4) Uani 1 1 d .
C13 C 0.47538(17) 0.65196(14) 0.42189(12) 0.0156(4) Uani 1 1 d .
C14 C 0.41029(18) 0.61379(14) 0.47373(13) 0.0196(4) Uani 1 1 d .
H14 H 0.4232 0.5555 0.4893 0.024 Uiso 1 1 calc R
C15 C 0.32730(18) 0.65960(15) 0.50283(13) 0.0213(5) Uani 1 1 d .
H15 H 0.2843 0.6327 0.5382 0.026 Uiso 1 1 calc R
C16 C 0.30719(18) 0.74457(14) 0.48035(13) 0.0194(4) Uani 1 1 d .
C17 C 0.2217(2) 0.79402(16) 0.51558(15) 0.0262(5) Uani 1 1 d .
C18 C 0.36890(19) 0.78282(15) 0.42733(14) 0.0229(5) Uani 1 1 d .
H18 H 0.3541 0.8405 0.4106 0.027 Uiso 1 1 calc R
C19 C 0.45190(19) 0.73708(14) 0.39894(13) 0.0213(5) Uani 1 1 d .
H19 H 0.4939 0.7641 0.3630 0.026 Uiso 1 1 calc R
C20 C 0.73188(17) 0.81554(13) 0.32199(12) 0.0166(4) Uani 1 1 d .
C21 C 0.68621(19) 0.85357(14) 0.38376(13) 0.0218(5) Uani 1 1 d .
H21 H 0.6708 0.8191 0.4268 0.026 Uiso 1 1 calc R
C22 C 0.6627(2) 0.94176(15) 0.38325(14) 0.0256(5) Uani 1 1 d .
H22 H 0.6314 0.9668 0.4258 0.031 Uiso 1 1 calc R
C23 C 0.6848(2) 0.99260(15) 0.32121(14) 0.0250(5) Uani 1 1 d .
H23 H 0.6684 1.0525 0.3207 0.030 Uiso 1 1 calc R
C24 C 0.7311(2) 0.95557(14) 0.25967(13) 0.0225(5) Uani 1 1 d .
H24 H 0.7470 0.9904 0.2170 0.027 Uiso 1 1 calc R
C25 C 0.75438(19) 0.86817(14) 0.25987(13) 0.0200(4) Uani 1 1 d .
H25 H 0.7860 0.8436 0.2173 0.024 Uiso 1 1 calc R
C26 C 0.89287(17) 0.68989(13) 0.29171(12) 0.0155(4) Uani 1 1 d .
C27 C 0.98147(18) 0.67069(14) 0.34744(13) 0.0207(4) Uani 1 1 d .
H27 H 0.9699 0.6623 0.4005 0.025 Uiso 1 1 calc R
C28 C 1.08625(19) 0.66373(15) 0.32611(14) 0.0236(5) Uani 1 1 d .
H28 H 1.1456 0.6510 0.3646 0.028 Uiso 1 1 calc R
C29 C 1.10419(19) 0.67532(15) 0.24910(14) 0.0233(5) Uani 1 1 d .
H29 H 1.1756 0.6696 0.2344 0.028 Uiso 1 1 calc R
C30 C 1.01751(19) 0.69532(14) 0.19319(13) 0.0216(5) Uani 1 1 d .
H30 H 1.0298 0.7040 0.1403 0.026 Uiso 1 1 calc R
C31 C 0.91290(18) 0.70261(13) 0.21434(12) 0.0176(4) Uani 1 1 d .
H31 H 0.8542 0.7164 0.1757 0.021 Uiso 1 1 calc R
C32 C 0.67156(17) 0.66511(13) 0.23255(12) 0.0160(4) Uani 1 1 d .
C33 C 0.57793(18) 0.71058(15) 0.20444(13) 0.0211(4) Uani 1 1 d .
H33 H 0.5577 0.7602 0.2318 0.025 Uiso 1 1 calc R
C34 C 0.5136(2) 0.68440(17) 0.13683(14) 0.0282(5) Uani 1 1 d .
H34 H 0.4499 0.7161 0.1185 0.034 Uiso 1 1 calc R
C35 C 0.5421(2) 0.61250(16) 0.09618(14) 0.0301(6) Uani 1 1 d .
H35 H 0.4987 0.5950 0.0496 0.036 Uiso 1 1 calc R
C36 C 0.6343(2) 0.56622(15) 0.12379(13) 0.0272(5) Uani 1 1 d .
H36 H 0.6537 0.5164 0.0964 0.033 Uiso 1 1 calc R
C37 C 0.69876(19) 0.59217(14) 0.19149(12) 0.0201(4) Uani 1 1 d .
H37 H 0.7619 0.5599 0.2099 0.024 Uiso 1 1 calc R
F1 F 0.21052(15) 0.87433(10) 0.48917(12) 0.0503(5) Uani 1 1 d .
F2 F 0.12362(12) 0.75579(11) 0.50408(10) 0.0402(4) Uani 1 1 d .
F3 F 0.24254(13) 0.80089(11) 0.59375(9) 0.0397(4) Uani 1 1 d .
N1 N 0.63662(16) 0.48509(11) 0.33437(10) 0.0183(4) Uani 1 1 d .
P1 P 0.75539(4) 0.69773(3) 0.32333(3) 0.01331(11) Uani 1 1 d .
Ru1 Ru 0.727526(13) 0.624766(10) 0.434240(9) 0.01316(5) Uani 1 1 d .
C38 C 0.0179(2) 1.00592(16) 0.45917(15) 0.0304(6) Uani 1 1 d .
H38A H -0.0104 1.0617 0.4373 0.037 Uiso 1 1 calc R
H38B H 0.0984 1.0083 0.4638 0.037 Uiso 1 1 calc R
C39 C -0.0218(2) 0.93408(18) 0.40343(15) 0.0327(6) Uani 1 1 d .
H39A H -0.1022 0.9373 0.3926 0.039 Uiso 1 1 calc R
H39B H -0.0030 0.8778 0.4288 0.039 Uiso 1 1 calc R
C40 C 0.0270(3) 0.9383(2) 0.32629(17) 0.0423(7) Uani 1 1 d .
H40A H -0.0023 0.8911 0.2922 0.063 Uiso 1 1 calc R
H40B H 0.1064 0.9328 0.3363 0.063 Uiso 1 1 calc R
H40C H 0.0084 0.9937 0.3007 0.063 Uiso 1 1 calc R

loop_
_atom_site_aniso_label
_atom_site_aniso_U_11
_atom_site_aniso_U_22
_atom_site_aniso_U_33
_atom_site_aniso_U_23
_atom_site_aniso_U_13
_atom_site_aniso_U_12
C1 0.0180(11) 0.0398(13) 0.0144(10) 0.0032(10) -0.0005(8) 0.0031(10)
C2 0.0280(13) 0.0274(12) 0.0148(10) -0.0015(9) -0.0006(9) -0.0082(10)
C3 0.0300(13) 0.0255(11) 0.0136(10) -0.0042(9) 0.0015(9) 0.0046(10)
C4 0.0240(12) 0.0340(13) 0.0125(10) 0.0002(9) 0.0047(8) -0.0017(10)
C5 0.0304(13) 0.0259(11) 0.0141(10) 0.0038(9) 0.0007(9) 0.0039(10)
C6 0.0216(11) 0.0161(9) 0.0125(9) 0.0033(8) 0.0060(8) 0.0011(8)
C7 0.0259(12) 0.0196(11) 0.0219(11) 0.0040(9) 0.0080(9) 0.0059(9)
C8 0.0403(16) 0.0218(12) 0.0264(13) 0.0036(9) 0.0151(11) 0.0121(11)
C9 0.0494(17) 0.0180(11) 0.0236(12) -0.0034(9) 0.0112(11) 0.0019(11)
C10 0.0400(15) 0.0178(11) 0.0200(11) -0.0020(9) 0.0049(10) -0.0065(10)
C11 0.0177(11) 0.0206(11) 0.0192(11) 0.0021(8) 0.0033(8) -0.0039(8)
C12 0.0168(10) 0.0180(10) 0.0144(10) 0.0048(8) 0.0039(8) 0.0006(8)
C13 0.0141(10) 0.0177(9) 0.0149(10) -0.0007(8) 0.0007(8) -0.0007(8)
C14 0.0184(11) 0.0172(10) 0.0241(11) 0.0041(8) 0.0056(9) 0.0010(8)
C15 0.0172(11) 0.0258(11) 0.0220(11) 0.0036(9) 0.0074(8) -0.0009(9)
C16 0.0147(10) 0.0237(11) 0.0199(11) -0.0007(9) 0.0018(8) 0.0032(8)
C17 0.0210(12) 0.0290(12) 0.0289(13) 0.0008(10) 0.0044(9) 0.0025(10)
C18 0.0234(12) 0.0201(11) 0.0255(12) 0.0038(9) 0.0051(9) 0.0038(9)
C19 0.0220(12) 0.0218(11) 0.0216(11) 0.0060(9) 0.0088(9) 0.0016(9)
C20 0.0169(10) 0.0145(9) 0.0179(10) 0.0004(8) 0.0003(8) 0.0013(8)
C21 0.0245(12) 0.0208(11) 0.0210(11) 0.0009(9) 0.0069(9) 0.0017(9)
C22 0.0304(13) 0.0218(11) 0.0262(12) -0.0037(9) 0.0105(10) 0.0061(10)
C23 0.0294(13) 0.0162(10) 0.0290(13) -0.0006(9) 0.0019(10) 0.0047(9)
C24 0.0276(12) 0.0183(10) 0.0216(11) 0.0016(9) 0.0026(9) 0.0001(9)
C25 0.0249(12) 0.0181(10) 0.0172(10) -0.0010(8) 0.0028(8) -0.0001(9)
C26 0.0153(10) 0.0142(9) 0.0177(10) -0.0007(8) 0.0049(8) -0.0011(8)
C27 0.0194(11) 0.0258(11) 0.0173(11) 0.0007(9) 0.0040(8) 0.0006(9)
C28 0.0152(11) 0.0288(12) 0.0267(12) 0.0019(10) 0.0019(9) 0.0005(9)
C29 0.0177(11) 0.0224(11) 0.0314(13) -0.0020(9) 0.0091(9) -0.0027(9)
C30 0.0237(12) 0.0219(11) 0.0209(11) -0.0005(9) 0.0100(9) -0.0029(9)
C31 0.0195(11) 0.0171(10) 0.0168(10) 0.0006(8) 0.0043(8) -0.0004(8)
C32 0.0158(10) 0.0192(10) 0.0133(9) 0.0021(8) 0.0030(7) -0.0033(8)
C33 0.0171(11) 0.0260(11) 0.0202(11) 0.0035(9) 0.0025(8) 0.0009(9)
C34 0.0196(12) 0.0367(13) 0.0267(12) 0.0098(11) -0.0039(9) -0.0062(10)
C35 0.0336(14) 0.0350(14) 0.0195(11) 0.0044(10) -0.0055(10) -0.0177(11)
C36 0.0417(15) 0.0210(11) 0.0185(11) -0.0013(9) 0.0016(10) -0.0092(10)
C37 0.0261(12) 0.0183(10) 0.0162(10) 0.0013(8) 0.0033(8) -0.0032(9)
F1 0.0501(11) 0.0345(9) 0.0721(13) 0.0141(8) 0.0315(10) 0.0215(8)
F2 0.0152(7) 0.0575(10) 0.0485(10) -0.0194(8) 0.0063(7) -0.0007(7)
F3 0.0281(8) 0.0600(11) 0.0316(8) -0.0168(8) 0.0067(7) 0.0080(8)
N1 0.0237(10) 0.0155(8) 0.0164(9) 0.0007(7) 0.0049(7) -0.0001(7)
P1 0.0138(3) 0.0137(2) 0.0127(2) 0.00033(19) 0.00263(19) 0.00058(19)
Ru1 0.01399(9) 0.01452(8) 0.01128(8) 0.00051(6) 0.00277(6) 0.00099(6)
C38 0.0266(13) 0.0286(13) 0.0362(14) 0.0041(11) 0.0043(11) 0.0048(10)
C39 0.0241(13) 0.0375(14) 0.0363(14) -0.0018(12) 0.0029(11) 0.0016(11)
C40 0.0377(16) 0.0551(19) 0.0355(15) -0.0056(14) 0.0104(12) -0.0031(14)

loop_
_atom_type_symbol
_atom_type_description
_atom_type_scat_dispersion_real
_atom_type_scat_dispersion_imag
_atom_type_scat_source
C C 0.0033 0.0016 'International Tables Vol C Tables 4.2.6.8 and 6.1.1.4'
H H 0.0000 0.0000 'International Tables Vol C Tables 4.2.6.8 and 6.1.1.4'
F F 0.0171 0.0103 'International Tables Vol C Tables 4.2.6.8 and 6.1.1.4'
N N 0.0061 0.0033 'International Tables Vol C Tables 4.2.6.8 and 6.1.1.4'
P P 0.1023 0.0942 'International Tables Vol C Tables 4.2.6.8 and 6.1.1.4'
Ru Ru -1.2594 0.8363 'International Tables Vol C Tables 4.2.6.8 and 6.1.1.4'

loop_
_exptl_crystal_face_index_h
_exptl_crystal_face_index_k
_exptl_crystal_face_index_l
_exptl_crystal_face_perp_dist
_exptl_oxdiff_crystal_face_indexfrac_h
_exptl_oxdiff_crystal_face_indexfrac_k
_exptl_oxdiff_crystal_face_indexfrac_l
_exptl_oxdiff_crystal_face_x
_exptl_oxdiff_crystal_face_y
_exptl_oxdiff_crystal_face_z
0 3 -1 0.0210 0.0000 3.0000 -1.0000 -0.0551 -0.1003 -0.0867
-4 -21 5 0.0116 -4.0000 -21.0000 5.0000 0.1473 0.7105 0.6965
-1 6 23 0.0896 -1.0000 6.0000 23.0000 0.1183 0.6145 -0.7694
1 -1 -24 0.0692 1.0000 -1.0000 -24.0000 -0.2026 -0.7604 0.6087
14 2 -16 0.0450 14.0000 2.0000 -16.0000 0.5456 -0.8092 0.1711
13 14 -4 0.0377 13.0000 14.0000 -4.0000 0.4520 -0.6821 -0.5537
-15 -7 13 0.0411 -15.0000 -7.0000 13.0000 -0.5605 0.8457 0.0969
-14 -12 -3 0.0594 -14.0000 -12.0000 -3.0000 -0.6143 0.4315 0.6596
-1 22 3 0.0382 -1.0000 22.0000 3.0000 -0.3413 -0.3878 -0.8765
-17 -5 -1 0.0478 -17.0000 -5.0000 -1.0000 -0.8558 0.3900 0.3827
-12 16 5 0.0436 -12.0000 16.0000 5.0000 -0.8248 0.0120 -0.5907
17 -6 1 0.0639 17.0000 -6.0000 1.0000 1.0164 -0.1393 0.0242
13 -14 -6 0.0433 13.0000 -14.0000 -6.0000 0.8383 -0.1076 0.5308
-11 16 8 0.0418 -11.0000 16.0000 8.0000 -0.7369 0.0895 -0.6737
8 15 -14 0.0259 8.0000 15.0000 -14.0000 0.0545 -0.9331 -0.2972

loop_
_geom_angle_atom_site_label_1
_geom_angle_atom_site_label_2
_geom_angle_atom_site_label_3
_geom_angle
_geom_angle_site_symmetry_1
_geom_angle_site_symmetry_3
C2 C1 H1 126.4 . .
C2 C1 C5 107.2(2) . .
C2 C1 Ru1 71.10(12) . .
C5 C1 H1 126.4 . .
C5 C1 Ru1 69.98(13) . .
Ru1 C1 H1 124.1 . .
C1 C2 H2 125.6 . .
C1 C2 C3 108.8(2) . .
C1 C2 Ru1 72.59(13) . .
C3 C2 H2 125.6 . .
C3 C2 Ru1 72.10(13) . .
Ru1 C2 H2 121.4 . .
C2 C3 H3 126.4 . .
C2 C3 Ru1 71.39(12) . .
C4 C3 C2 107.2(2) . .
C4 C3 H3 126.4 . .
C4 C3 Ru1 70.08(12) . .
Ru1 C3 H3 123.8 . .
C3 C4 H4 125.7 . .
C3 C4 C5 108.6(2) . .
C3 C4 Ru1 73.35(13) . .
C5 C4 H4 125.7 . .
C5 C4 Ru1 71.87(13) . .
Ru1 C4 H4 120.8 . .
C1 C5 H5 125.9 . .
C1 C5 Ru1 73.35(13) . .
C4 C5 C1 108.1(2) . .
C4 C5 H5 125.9 . .
C4 C5 Ru1 71.22(12) . .
Ru1 C5 H5 121.2 . .
C7 C6 Ru1 129.12(17) . .
N1 C6 C7 113.94(19) . .
N1 C6 Ru1 116.90(15) . .
C6 C7 H7 116.2(17) . .
C8 C7 C6 122.5(2) . .
C8 C7 H7 121.3(17) . .
C7 C8 H8 115(2) . .
C7 C8 C9 119.8(2) . .
C9 C8 H8 125(2) . .
C8 C9 H9 117.2(16) . .
C10 C9 C8 118.9(2) . .
C10 C9 H9 123.9(16) . .
C9 C10 H10 123.2(17) . .
C9 C10 N1 120.5(2) . .
N1 C10 H10 116.2(17) . .
C12 C11 H11 129.0(17) . .
C12 C11 N1 114.8(2) . .
N1 C11 H11 116.2(17) . .
C11 C12 C13 118.5(2) . .
C11 C12 Ru1 116.83(16) . .
C13 C12 Ru1 124.12(15) . .
C14 C13 C12 120.08(19) . .
C19 C13 C12 122.33(19) . .
C19 C13 C14 117.6(2) . .
C13 C14 H14 119.4 . .
C15 C14 C13 121.2(2) . .
C15 C14 H14 119.4 . .
C14 C15 H15 120.0 . .
C16 C15 C14 120.0(2) . .
C16 C15 H15 120.0 . .
C15 C16 C17 119.1(2) . .
C15 C16 C18 119.6(2) . .
C18 C16 C17 121.2(2) . .
F1 C17 C16 113.1(2) . .
F1 C17 F2 107.9(2) . .
F1 C17 F3 105.6(2) . .
F2 C17 C16 112.6(2) . .
F2 C17 F3 104.3(2) . .
F3 C17 C16 112.67(19) . .
C16 C18 H18 120.0 . .
C19 C18 C16 120.1(2) . .
C19 C18 H18 120.0 . .
C13 C19 H19 119.3 . .
C18 C19 C13 121.5(2) . .
C18 C19 H19 119.3 . .
C21 C20 C25 118.19(19) . .
C21 C20 P1 119.07(16) . .
C25 C20 P1 122.70(16) . .
C20 C21 H21 119.6 . .
C20 C21 C22 120.8(2) . .
C22 C21 H21 119.6 . .
C21 C22 H22 119.9 . .
C23 C22 C21 120.2(2) . .
C23 C22 H22 119.9 . .
C22 C23 H23 120.3 . .
C22 C23 C24 119.5(2) . .
C24 C23 H23 120.3 . .
C23 C24 H24 119.8 . .
C25 C24 C23 120.5(2) . .
C25 C24 H24 119.8 . .
C20 C25 H25 119.6 . .
C24 C25 C20 120.8(2) . .
C24 C25 H25 119.6 . .
C27 C26 P1 118.97(16) . .
C31 C26 C27 118.1(2) . .
C31 C26 P1 122.91(16) . .
C26 C27 H27 119.6 . .
C28 C27 C26 120.9(2) . .
C28 C27 H27 119.6 . .
C27 C28 H28 119.9 . .
C29 C28 C27 120.2(2) . .
C29 C28 H28 119.9 . .
C28 C29 H29 120.1 . .
C28 C29 C30 119.8(2) . .
C30 C29 H29 120.1 . .
C29 C30 H30 119.9 . .
C31 C30 C29 120.2(2) . .
C31 C30 H30 119.9 . .
C26 C31 H31 119.6 . .
C30 C31 C26 120.9(2) . .
C30 C31 H31 119.6 . .
C33 C32 C37 118.3(2) . .
C33 C32 P1 121.22(17) . .
C37 C32 P1 120.48(17) . .
C32 C33 H33 119.5 . .
C34 C33 C32 120.9(2) . .
C34 C33 H33 119.5 . .
C33 C34 H34 119.9 . .
C35 C34 C33 120.3(2) . .
C35 C34 H34 119.9 . .
C34 C35 H35 120.3 . .
C36 C35 C34 119.5(2) . .
C36 C35 H35 120.3 . .
C35 C36 H36 119.8 . .
C35 C36 C37 120.4(2) . .
C37 C36 H36 119.8 . .
C32 C37 H37 119.7 . .
C36 C37 C32 120.7(2) . .
C36 C37 H37 119.7 . .
C6 N1 C11 113.72(18) . .
C10 N1 C6 124.2(2) . .
C10 N1 C11 122.1(2) . .
C20 P1 C26 102.12(10) . .
C20 P1 Ru1 117.46(7) . .
C26 P1 Ru1 116.65(7) . .
C32 P1 C20 100.86(9) . .
C32 P1 C26 100.22(10) . .
C32 P1 Ru1 116.72(7) . .
C2 Ru1 C1 36.31(8) . .
C2 Ru1 C3 36.51(9) . .
C2 Ru1 P1 97.69(6) . .
C3 Ru1 C1 60.88(9) . .
C3 Ru1 P1 114.85(6) . .
C4 Ru1 C1 61.21(9) . .
C4 Ru1 C2 61.03(9) . .
C4 Ru1 C3 36.57(8) . .
C4 Ru1 C5 36.92(9) . .
C4 Ru1 P1 151.19(6) . .
C5 Ru1 C1 36.67(9) . .
C5 Ru1 C2 61.00(9) . .
C5 Ru1 C3 61.19(8) . .
C5 Ru1 P1 150.40(7) . .
C6 Ru1 C1 106.20(9) . .
C6 Ru1 C2 139.95(9) . .
C6 Ru1 C3 158.09(8) . .
C6 Ru1 C4 122.61(8) . .
C6 Ru1 C5 97.63(8) . .
C6 Ru1 C12 77.76(9) . .
C6 Ru1 P1 86.20(6) . .
C12 Ru1 C1 153.36(8) . .
C12 Ru1 C2 141.29(9) . .
C12 Ru1 C3 105.92(9) . .
C12 Ru1 C4 94.07(9) . .
C12 Ru1 C5 117.21(9) . .
C12 Ru1 P1 92.32(6) . .
P1 Ru1 C1 114.08(6) . .
C38 C38 H38A 109.0 3_576 .
C38 C38 H38B 109.0 3_576 .
H38A C38 H38B 107.8 . .
C39 C38 C38 112.7(3) . 3_576
C39 C38 H38A 109.0 . .
C39 C38 H38B 109.0 . .
C38 C39 H39A 109.0 . .
C38 C39 H39B 109.0 . .
C38 C39 C40 112.9(2) . .
H39A C39 H39B 107.8 . .
C40 C39 H39A 109.0 . .
C40 C39 H39B 109.0 . .
C39 C40 H40A 109.5 . .
C39 C40 H40B 109.5 . .
C39 C40 H40C 109.5 . .
H40A C40 H40B 109.5 . .
H40A C40 H40C 109.5 . .
H40B C40 H40C 109.5 . .

loop_
_geom_bond_atom_site_label_1
_geom_bond_atom_site_label_2
_geom_bond_distance
_geom_bond_site_symmetry_2
C1 H1 0.9500 .
C1 C2 1.417(3) .
C1 C5 1.424(3) .
C1 Ru1 2.284(2) .
C2 H2 0.9500 .
C2 C3 1.422(3) .
C2 Ru1 2.264(2) .
C3 H3 0.9500 .
C3 C4 1.414(3) .
C3 Ru1 2.274(2) .
C4 H4 0.9500 .
C4 C5 1.416(3) .
C4 Ru1 2.231(2) .
C5 H5 0.9500 .
C5 Ru1 2.240(2) .
C6 C7 1.420(3) .
C6 N1 1.394(3) .
C6 Ru1 1.996(2) .
C7 H7 0.96(3) .
C7 C8 1.375(3) .
C8 H8 0.88(3) .
C8 C9 1.406(4) .
C9 H9 1.00(3) .
C9 C10 1.353(4) .
C10 H10 0.97(3) .
C10 N1 1.368(3) .
C11 H11 0.91(3) .
C11 C12 1.339(3) .
C11 N1 1.415(3) .
C12 C13 1.481(3) .
C12 Ru1 2.046(2) .
C13 C14 1.400(3) .
C13 C19 1.397(3) .
C14 H14 0.9500 .
C14 C15 1.388(3) .
C15 H15 0.9500 .
C15 C16 1.386(3) .
C16 C17 1.491(3) .
C16 C18 1.389(3) .
C17 F1 1.326(3) .
C17 F2 1.342(3) .
C17 F3 1.344(3) .
C18 H18 0.9500 .
C18 C19 1.382(3) .
C19 H19 0.9500 .
C20 C21 1.392(3) .
C20 C25 1.398(3) .
C20 P1 1.847(2) .
C21 H21 0.9500 .
C21 C22 1.396(3) .
C22 H22 0.9500 .
C22 C23 1.380(3) .
C23 H23 0.9500 .
C23 C24 1.386(3) .
C24 H24 0.9500 .
C24 C25 1.384(3) .
C25 H25 0.9500 .
C26 C27 1.401(3) .
C26 C31 1.397(3) .
C26 P1 1.848(2) .
C27 H27 0.9500 .
C27 C28 1.391(3) .
C28 H28 0.9500 .
C28 C29 1.381(3) .
C29 H29 0.9500 .
C29 C30 1.389(3) .
C30 H30 0.9500 .
C30 C31 1.388(3) .
C31 H31 0.9500 .
C32 C33 1.392(3) .
C32 C37 1.394(3) .
C32 P1 1.842(2) .
C33 H33 0.9500 .
C33 C34 1.391(3) .
C34 H34 0.9500 .
C34 C35 1.382(4) .
C35 H35 0.9500 .
C35 C36 1.382(4) .
C36 H36 0.9500 .
C36 C37 1.392(3) .
C37 H37 0.9500 .
P1 Ru1 2.2791(5) .
C38 C38 1.533(5) 3_576
C38 H38A 0.9900 .
C38 H38B 0.9900 .
C38 C39 1.513(4) .
C39 H39A 0.9900 .
C39 H39B 0.9900 .
C39 C40 1.523(4) .
C40 H40A 0.9800 .
C40 H40B 0.9800 .
C40 H40C 0.9800 .

loop_
_geom_torsion_atom_site_label_1
_geom_torsion_atom_site_label_2
_geom_torsion_atom_site_label_3
_geom_torsion_atom_site_label_4
_geom_torsion
_geom_torsion_site_symmetry_1
C1 C2 C3 C4 -2.5(2) .
C1 C2 C3 Ru1 -63.74(15) .
C1 C2 Ru1 C3 117.2(2) .
C1 C2 Ru1 C4 79.85(15) .
C1 C2 Ru1 C5 37.41(13) .
C1 C2 Ru1 C6 -27.5(2) .
C1 C2 Ru1 C12 135.70(15) .
C1 C2 Ru1 P1 -120.78(13) .
C1 C5 Ru1 C2 -37.03(14) .
C1 C5 Ru1 C3 -78.97(15) .
C1 C5 Ru1 C4 -116.4(2) .
C1 C5 Ru1 C6 106.95(15) .
C1 C5 Ru1 C12 -172.94(14) .
C1 C5 Ru1 P1 11.2(2) .
C2 C1 C5 C4 -1.4(2) .
C2 C1 C5 Ru1 61.75(15) .
C2 C1 Ru1 C3 -37.29(14) .
C2 C1 Ru1 C4 -79.31(15) .
C2 C1 Ru1 C5 -117.2(2) .
C2 C1 Ru1 C6 161.96(14) .
C2 C1 Ru1 C12 -103.1(2) .
C2 C1 Ru1 P1 68.85(14) .
C2 C3 C4 C5 1.6(2) .
C2 C3 C4 Ru1 -62.11(15) .
C2 C3 Ru1 C1 37.07(13) .
C2 C3 Ru1 C4 117.0(2) .
C2 C3 Ru1 C5 79.22(15) .
C2 C3 Ru1 C6 95.1(3) .
C2 C3 Ru1 C12 -168.09(13) .
C2 C3 Ru1 P1 -67.80(14) .
C3 C2 Ru1 C1 -117.2(2) .
C3 C2 Ru1 C4 -37.35(13) .
C3 C2 Ru1 C5 -79.79(15) .
C3 C2 Ru1 C6 -144.73(14) .
C3 C2 Ru1 C12 18.5(2) .
C3 C2 Ru1 P1 122.03(13) .
C3 C4 C5 C1 -0.1(3) .
C3 C4 C5 Ru1 -64.66(15) .
C3 C4 Ru1 C1 78.98(15) .
C3 C4 Ru1 C2 37.29(14) .
C3 C4 Ru1 C5 116.6(2) .
C3 C4 Ru1 C6 170.48(14) .
C3 C4 Ru1 C12 -111.46(15) .
C3 C4 Ru1 P1 -9.1(2) .
C4 C3 Ru1 C1 -79.96(15) .
C4 C3 Ru1 C2 -117.0(2) .
C4 C3 Ru1 C5 -37.81(14) .
C4 C3 Ru1 C6 -21.9(3) .
C4 C3 Ru1 C12 74.88(15) .
C4 C3 Ru1 P1 175.17(12) .
C4 C5 Ru1 C1 116.4(2) .
C4 C5 Ru1 C2 79.39(15) .
C4 C5 Ru1 C3 37.45(14) .
C4 C5 Ru1 C6 -136.64(15) .
C4 C5 Ru1 C12 -56.52(16) .
C4 C5 Ru1 P1 127.60(14) .
C5 C1 C2 C3 2.4(2) .
C5 C1 C2 Ru1 -61.02(15) .
C5 C1 Ru1 C2 117.2(2) .
C5 C1 Ru1 C3 79.89(15) .
C5 C1 Ru1 C4 37.87(14) .
C5 C1 Ru1 C6 -80.87(15) .
C5 C1 Ru1 C12 14.1(3) .
C5 C1 Ru1 P1 -173.98(12) .
C5 C4 Ru1 C1 -37.62(14) .
C5 C4 Ru1 C2 -79.30(15) .
C5 C4 Ru1 C3 -116.6(2) .
C5 C4 Ru1 C6 53.89(17) .
C5 C4 Ru1 C12 131.95(15) .
C5 C4 Ru1 P1 -125.72(15) .
C6 C7 C8 C9 2.6(4) .
C7 C6 N1 C10 -1.6(3) .
C7 C6 N1 C11 176.49(18) .
C7 C6 Ru1 C1 -24.3(2) .
C7 C6 Ru1 C2 -7.7(3) .
C7 C6 Ru1 C3 -74.8(3) .
C7 C6 Ru1 C4 -90.1(2) .
C7 C6 Ru1 C5 -60.8(2) .
C7 C6 Ru1 C12 -177.1(2) .
C7 C6 Ru1 P1 89.73(19) .
C7 C8 C9 C10 -1.8(4) .
C8 C9 C10 N1 -0.6(4) .
C9 C10 N1 C6 2.4(3) .
C9 C10 N1 C11 -175.5(2) .
C11 C12 C13 C14 66.1(3) .
C11 C12 C13 C19 -115.5(2) .
C11 C12 Ru1 C1 -101.3(2) .
C11 C12 Ru1 C2 -168.59(15) .
C11 C12 Ru1 C3 -157.26(16) .
C11 C12 Ru1 C4 -122.05(17) .
C11 C12 Ru1 C5 -91.90(18) .
C11 C12 Ru1 C6 0.46(16) .
C11 C12 Ru1 P1 86.07(16) .
C12 C11 N1 C6 1.9(3) .
C12 C11 N1 C10 180.0(2) .
C12 C13 C14 C15 176.8(2) .
C12 C13 C19 C18 -177.1(2) .
C13 C12 Ru1 C1 69.9(3) .
C13 C12 Ru1 C2 2.6(2) .
C13 C12 Ru1 C3 13.96(19) .
C13 C12 Ru1 C4 49.18(18) .
C13 C12 Ru1 C5 79.33(18) .
C13 C12 Ru1 C6 171.69(18) .
C13 C12 Ru1 P1 -102.71(16) .
C13 C14 C15 C16 0.4(3) .
C14 C13 C19 C18 1.2(3) .
C14 C15 C16 C17 -176.8(2) .
C14 C15 C16 C18 1.4(3) .
C15 C16 C17 F1 -180.0(2) .
C15 C16 C17 F2 -57.3(3) .
C15 C16 C17 F3 60.3(3) .
C15 C16 C18 C19 -1.8(3) .
C16 C18 C19 C13 0.5(4) .
C17 C16 C18 C19 176.3(2) .
C18 C16 C17 F1 1.9(3) .
C18 C16 C17 F2 124.6(2) .
C18 C16 C17 F3 -117.8(2) .
C19 C13 C14 C15 -1.7(3) .
C20 C21 C22 C23 -0.1(4) .
C20 P1 Ru1 C1 -86.77(10) .
C20 P1 Ru1 C2 -52.91(10) .
C20 P1 Ru1 C3 -19.13(11) .
C20 P1 Ru1 C4 -13.15(16) .
C20 P1 Ru1 C5 -94.05(15) .
C20 P1 Ru1 C6 167.18(10) .
C20 P1 Ru1 C12 89.61(10) .
C21 C20 C25 C24 -0.4(3) .
C21 C20 P1 C26 -136.51(19) .
C21 C20 P1 C32 120.42(19) .
C21 C20 P1 Ru1 -7.6(2) .
C21 C22 C23 C24 -0.4(4) .
C22 C23 C24 C25 0.5(4) .
C23 C24 C25 C20 -0.1(4) .
C25 C20 C21 C22 0.5(3) .
C25 C20 P1 C26 45.9(2) .
C25 C20 P1 C32 -57.2(2) .
C25 C20 P1 Ru1 174.85(16) .
C26 C27 C28 C29 -0.3(4) .
C26 P1 Ru1 C1 34.94(10) .
C26 P1 Ru1 C2 68.80(10) .
C26 P1 Ru1 C3 102.57(10) .
C26 P1 Ru1 C4 108.55(15) .
C26 P1 Ru1 C5 27.65(15) .
C26 P1 Ru1 C6 -71.12(10) .
C26 P1 Ru1 C12 -148.68(9) .
C27 C26 C31 C30 0.8(3) .
C27 C26 P1 C20 105.30(18) .
C27 C26 P1 C32 -151.14(17) .
C27 C26 P1 Ru1 -24.16(19) .
C27 C28 C29 C30 1.0(4) .
C28 C29 C30 C31 -0.8(3) .
C29 C30 C31 C26 -0.1(3) .
C31 C26 C27 C28 -0.6(3) .
C31 C26 P1 C20 -74.45(19) .
C31 C26 P1 C32 29.11(19) .
C31 C26 P1 Ru1 156.10(15) .
C32 C33 C34 C35 -0.2(4) .
C32 P1 Ru1 C1 153.29(10) .
C32 P1 Ru1 C2 -172.85(10) .
C32 P1 Ru1 C3 -139.08(10) .
C32 P1 Ru1 C4 -133.10(15) .
C32 P1 Ru1 C5 146.00(15) .
C32 P1 Ru1 C6 47.23(10) .
C32 P1 Ru1 C12 -30.33(10) .
C33 C32 C37 C36 0.6(3) .
C33 C32 P1 C20 -30.4(2) .
C33 C32 P1 C26 -134.95(18) .
C33 C32 P1 Ru1 98.12(18) .
C33 C34 C35 C36 0.8(4) .
C34 C35 C36 C37 -0.7(4) .
C35 C36 C37 C32 0.0(4) .
C37 C32 C33 C34 -0.5(3) .
C37 C32 P1 C20 151.71(18) .
C37 C32 P1 C26 47.12(19) .
C37 C32 P1 Ru1 -79.82(18) .
N1 C6 C7 C8 -1.0(3) .
N1 C6 Ru1 C1 153.42(15) .
N1 C6 Ru1 C2 169.98(13) .
N1 C6 Ru1 C3 102.9(3) .
N1 C6 Ru1 C4 87.60(17) .
N1 C6 Ru1 C5 116.91(16) .
N1 C6 Ru1 C12 0.62(15) .
N1 C6 Ru1 P1 -92.59(15) .
N1 C11 C12 C13 -173.17(18) .
N1 C11 C12 Ru1 -1.4(3) .
P1 C20 C21 C22 -177.15(18) .
P1 C20 C25 C24 177.16(18) .
P1 C26 C27 C28 179.66(17) .
P1 C26 C31 C30 -179.44(16) .
P1 C32 C33 C34 -178.49(17) .
P1 C32 C37 C36 178.58(17) .
Ru1 C1 C2 C3 63.42(15) .
Ru1 C1 C5 C4 -63.15(15) .
Ru1 C2 C3 C4 61.26(15) .
Ru1 C3 C4 C5 63.70(15) .
Ru1 C4 C5 C1 64.54(15) .
Ru1 C6 C7 C8 176.78(18) .
Ru1 C6 N1 C10 -179.59(16) .
Ru1 C6 N1 C11 -1.5(2) .
Ru1 C12 C13 C14 -104.9(2) .
Ru1 C12 C13 C19 73.4(2) .
C38 C38 C39 C40 -171.6(3) 3_576
